data_1567947
loop_
_publ_author_name
'Hernandez, Jackson'
'Frontier, Alison'

_publ_section_title
;
 Alkynyl Prins Carbocyclization Cascades for the Synthesis of Linear-Fused
 Heterocyclic Ring Systems
;
_journal_name_full 'Chemical Science'
_journal_paper_doi 10.1039/D2SC04750K
_journal_year 2022
_chemical_formula_moiety 'C22 H19 Br O2'
_chemical_formula_sum 'C22 H19 Br O2'
_chemical_formula_weight 395.28
_space_group_crystal_system triclinic
_space_group_IT_number 2
_space_group_name_Hall '-P 1'
_space_group_name_H-M_alt 'P -1'
_atom_sites_solution_hydrogens geom
_atom_sites_solution_primary dual
_atom_sites_solution_secondary difmap
_audit_creation_date 2022-02-21
_audit_creation_method
;
Olex2 1.5
(compiled 2021.12.09 svn.r5202d8cf for OlexSys, GUI svn.r6439)
;
_audit_update_record
;
2022-05-24 deposited with the CCDC.	2022-11-04 downloaded from the CCDC.
;
_cell_angle_alpha 93.7290(10)
_cell_angle_beta 99.1970(10)
_cell_angle_gamma 107.703(2)
_cell_formula_units_Z 2
_cell_length_a 7.14240(10)
_cell_length_b 9.29770(10)
_cell_length_c 13.9152(2)
_cell_measurement_reflns_used 17905
_cell_measurement_temperature 100.00(10)
_cell_measurement_theta_max 79.2010
_cell_measurement_theta_min 3.2350
_cell_volume 862.63(2)
_computing_cell_refinement 'CrysAlisPro 1.171.41.120a (Rigaku OD, 2021)'
_computing_data_collection 'CrysAlisPro 1.171.41.120a (Rigaku OD, 2021)'
_computing_data_reduction 'CrysAlisPro 1.171.41.120a (Rigaku OD, 2021)'
_computing_molecular_graphics 'Olex2 1.5 (Dolomanov et al., 2009)'
_computing_publication_material 'Olex2 1.5 (Dolomanov et al., 2009)'
_computing_structure_refinement 'SHELXL 2018/3 (Sheldrick, 2015b)'
_computing_structure_solution 'SHELXT 2018/2 (Sheldrick, 2015a)'
_diffrn_ambient_environment N~2~
_diffrn_ambient_temperature 100.00(10)
_diffrn_detector 'Hybrid Pixel Array Detector'
_diffrn_detector_area_resol_mean 10.0000
_diffrn_detector_type HyPix
_diffrn_measured_fraction_theta_full 0.997
_diffrn_measured_fraction_theta_max 0.977
_diffrn_measurement_details
;
List of Runs (angles in degrees, time in seconds):

  # Type    Start    End  Width  t~exp~   \w     \q     \k     \f   Frames
#--------------------------------------------------------------------------
  1  \w     25.00 120.00   0.50    0.05    --   47.27  77.00 -60.00  190
  2  \w     25.00 120.00   0.50    0.05    --   47.27  77.00   0.00  190
  3  \w     25.00 120.00   0.50    0.05    --   47.27  77.00  30.00  190
  4  \w     35.00 120.00   0.50    0.05    --   47.27  38.00 150.00  170
  5  \w     42.00 106.00   0.50    0.13    --  113.25 -94.00  43.66  128
  6  \w     42.00 111.00   0.50    0.13    --  113.25-125.00  60.00  138
  7  \w     42.00 111.00   0.50    0.13    --  113.25-125.00  30.00  138
  8  \w     42.00 108.00   0.50    0.13    --  113.25-110.00  59.68  132
  9  \w     42.00 111.00   0.50    0.13    --  113.25-125.00   0.00  138
 10  \w     42.00 106.00   0.50    0.13    --  113.25 -94.00  90.00  128
 11  \w     42.00 111.00   0.50    0.13    --  113.25-125.00 -30.00  138
 12  \w     42.00 106.00   0.50    0.13    --  113.25 -94.00-120.00  128
 13  \w     42.00 107.00   0.50    0.13    --  113.25-103.00-153.00  130
 14  \w     42.00 111.00   0.50    0.13    --  113.25-125.00-180.00  138
 15  \w     15.00  83.00   0.50    0.05    --   47.27-103.00-153.00  136
 16  \w     42.00 106.00   0.50    0.13    --  113.25 -94.00 150.00  128
 17  \w     42.00 106.00   0.50    0.13    --  113.25 -94.00  60.00  128
 18  \w     42.00  79.00   0.50    0.13    --  113.25 -61.00-120.00   74
 19  \w     42.00  79.00   0.50    0.13    --  113.25 -61.00  30.00   74
 20  \w     42.00  79.00   0.50    0.13    --  113.25 -61.00  90.00   74
 21  \w     42.00  79.00   0.50    0.13    --  113.25 -61.00 120.00   74
 22  \w     42.00  79.00   0.50    0.13    --  113.25 -61.00  60.00   74
 23  \w     42.00  79.00   0.50    0.13    --  113.25 -61.00 -90.00   74
 24  \w     42.00  79.00   0.50    0.13    --  113.25 -61.00-150.00   74
 25  \w     42.00  79.00   0.50    0.13    --  113.25 -61.00-180.00   74
 26  \w     42.00  79.00   0.50    0.13    --  113.25 -61.00   0.00   74
 27  \w     42.00  79.00   0.50    0.13    --  113.25 -61.00 150.00   74
 28  \w     95.00 178.00   0.50    0.13    --  113.25 125.00  90.00  166
 29  \w    106.00 178.00   0.50    0.13    --  113.25 103.00 -50.00  144
 30  \w    101.00 178.00   0.50    0.13    --  113.25  45.00   0.00  154
 31  \w    101.00 178.00   0.50    0.13    --  113.25  45.00  30.00  154
 32  \w    101.00 178.00   0.50    0.13    --  113.25  45.00 150.00  154
 33  \w    101.00 178.00   0.50    0.13    --  113.25  30.00 120.00  154
 34  \w    101.00 178.00   0.50    0.13    --  113.25  30.00 -30.00  154
 35  \w    101.00 178.00   0.50    0.13    --  113.25  45.00 -90.00  154
 36  \w    101.00 178.00   0.50    0.13    --  113.25  45.00-120.00  154
 37  \w    101.00 178.00   0.50    0.13    --  113.25  45.00-150.00  154
 38  \w    100.00 178.00   0.50    0.13    --  113.25  15.00  90.00  156
 39  \w   -120.00 -25.00   0.50    0.05    --  -47.27 -77.00 150.00  190
 40  \w   -120.00 -25.00   0.50    0.05    --  -47.27 -77.00  90.00  190
 41  \w   -120.00 -25.00   0.50    0.05    --  -47.27 -77.00  30.00  190
 42  \w   -120.00 -35.00   0.50    0.05    --  -47.27 -38.00  90.00  170
 43  \w   -120.00 -32.00   0.50    0.05    --  -47.27 -57.00 -60.00  176
 44  \w   -120.00 -25.00   0.50    0.05    --  -47.27 -77.00 -90.00  190
 45  \w   -120.00 -25.00   0.50    0.05    --  -47.27 -77.00-150.00  190
 46  \w   -163.00 -86.00   0.50    0.13    --  -91.75 -77.00 -90.00  154
 47  \w   -163.00 -69.00   0.50    0.13    --  -91.75 -77.00-120.00  188
 48  \w   -163.00 -69.00   0.50    0.13    --  -91.75 -77.00-150.00  188
 49  \w   -163.00 -69.00   0.50    0.13    --  -91.75 -77.00-180.00  188
 50  \w   -163.00 -69.00   0.50    0.13    --  -91.75 -77.00 -30.00  188
 51  \w   -163.00 -69.00   0.50    0.13    --  -91.75 -76.00  -8.02  188
 52  \w   -163.00 -69.00   0.50    0.13    --  -91.75 -77.00  30.00  188
 53  \w   -163.00 -74.00   0.50    0.13    --  -91.75 -63.00 -73.12  178
 54  \w   -163.00 -70.00   0.50    0.13    --  -91.75 -75.00  54.82  186
 55  \w   -163.00 -71.00   0.50    0.13    --  -91.75 -72.00  78.08  184
 56  \w   -163.00 -69.00   0.50    0.13    --  -91.75 -77.00 120.00  188
 57  \w   -163.00 -69.00   0.50    0.13    --  -91.75 -77.00 150.00  188
 58  \w   -166.00 -79.00   0.50    0.13    --  -91.75 -30.00-150.00  174
 59  \w   -163.00 -84.00   0.50    0.13    --  -91.75-103.00-153.00  158
 60  \w   -120.00 -73.00   0.50    0.05    --  -47.27-125.00 -90.00   94
 61  \w   -120.00 -73.00   0.50    0.05    --  -47.27-125.00  30.00   94
 62  \w    -16.00  28.00   0.50    0.05    --  -47.27  19.00 -30.00   88
 63  \w    -16.00  28.00   0.50    0.05    --  -47.27  19.00-150.00   88
 64  \w    -59.00  25.00   0.50    0.05    --  -47.27  57.00-120.00  168
 65  \w    -86.00 -13.00   0.50    0.05    --  -47.27 125.00 -90.00  146
 66  \w    -81.00   7.00   0.50    0.05    --  -47.27 103.00 -50.00  176
 67  \w    -81.00 -19.00   0.50    0.13    --  -91.75 103.00 -50.00  124
;
_diffrn_measurement_device 'four-circle diffractometer'
_diffrn_measurement_device_type 'XtaLAB Synergy, Dualflex, HyPix'
_diffrn_measurement_method '\w scans'
_diffrn_orient_matrix_type 'CrysAlisPro convention (1999,Acta A55,543-557)'
_diffrn_orient_matrix_UB_11 -0.2260438000
_diffrn_orient_matrix_UB_12 -0.0225545000
_diffrn_orient_matrix_UB_13 -0.0231128000
_diffrn_orient_matrix_UB_21 0.0156626000
_diffrn_orient_matrix_UB_22 0.0335041000
_diffrn_orient_matrix_UB_23 -0.1059243000
_diffrn_orient_matrix_UB_31 -0.0426641000
_diffrn_orient_matrix_UB_32 -0.1704954000
_diffrn_orient_matrix_UB_33 -0.0317887000
_diffrn_radiation_monochromator mirror
_diffrn_radiation_probe x-ray
_diffrn_radiation_type 'Cu K\a'
_diffrn_radiation_wavelength 1.54184
_diffrn_reflns_av_R_equivalents 0.0421
_diffrn_reflns_av_unetI/netI 0.0208
_diffrn_reflns_Laue_measured_fraction_full 0.997
_diffrn_reflns_Laue_measured_fraction_max 0.977
_diffrn_reflns_limit_h_max 9
_diffrn_reflns_limit_h_min -9
_diffrn_reflns_limit_k_max 10
_diffrn_reflns_limit_k_min -11
_diffrn_reflns_limit_l_max 17
_diffrn_reflns_limit_l_min -17
_diffrn_reflns_number 28144
_diffrn_reflns_point_group_measured_fraction_full 0.997
_diffrn_reflns_point_group_measured_fraction_max 0.977
_diffrn_reflns_theta_full 74.504
_diffrn_reflns_theta_max 80.002
_diffrn_reflns_theta_min 3.241
_diffrn_source 'micro-focus sealed X-ray tube'
_diffrn_source_type 'PhotonJet (Cu) X-ray Source'
_exptl_absorpt_coefficient_mu 3.338
_exptl_absorpt_correction_T_max 1.00000
_exptl_absorpt_correction_T_min 0.88565
_exptl_absorpt_correction_type multi-scan
_exptl_absorpt_process_details
;
CrysAlisPro 1.171.41.120a (Rigaku Oxford Diffraction, 2021)
Empirical absorption correction using spherical harmonics,
implemented in SCALE3 ABSPACK scaling algorithm.
;
_exptl_crystal_colour colourless
_exptl_crystal_colour_primary colourless
_exptl_crystal_density_diffrn 1.522
_exptl_crystal_description block
_exptl_crystal_F_000 404
_exptl_crystal_size_max 0.155
_exptl_crystal_size_mid 0.113
_exptl_crystal_size_min 0.078
_refine_diff_density_max 0.371
_refine_diff_density_min -0.694
_refine_diff_density_rms 0.072
_refine_ls_extinction_method none
_refine_ls_goodness_of_fit_ref 1.081
_refine_ls_hydrogen_treatment constr
_refine_ls_matrix_type full
_refine_ls_number_parameters 226
_refine_ls_number_reflns 3680
_refine_ls_number_restraints 0
_refine_ls_restrained_S_all 1.081
_refine_ls_R_factor_all 0.0340
_refine_ls_R_factor_gt 0.0325
_refine_ls_shift/su_max 0.000
_refine_ls_shift/su_mean 0.000
_refine_ls_structure_factor_coef Fsqd
_refine_ls_weighting_details 'w=1/[\s^2^(Fo^2^)+(0.0195P)^2^+1.5053P] where P=(Fo^2^+2Fc^2^)/3'
_refine_ls_weighting_scheme calc
_refine_ls_wR_factor_gt 0.0764
_refine_ls_wR_factor_ref 0.0772
_reflns_Friedel_coverage 0.000
_reflns_number_gt 3503
_reflns_number_total 3680
_reflns_threshold_expression 'I > 2\s(I)'
_cod_data_source_file d2sc04750k2.cif
_cod_data_source_block frojjh24
_cod_database_code 1567947
_shelx_shelxl_version_number 2018/3
_shelx_space_group_comment
;
The symmetry employed for this shelxl refinement is uniquely defined
by the following loop, which should always be used as a source of
symmetry information in preference to the above space-group names.
They are only intended as comments.
;
_shelx_estimated_absorpt_t_max 0.781
_shelx_estimated_absorpt_t_min 0.626
_olex2_refinement_description
;
1. Fixed Uiso
 At 1.2 times of:
  All C(H) groups, All C(H,H) groups
2.a Ternary CH refined with riding coordinates:
 C5(H5)
2.b Secondary CH2 refined with riding coordinates:
 C1(H1A,H1B), C2(H2A,H2B), C3(H3A,H3B), C6(H6A,H6B), C7(H7A,H7B)
2.c Aromatic/amide H refined with riding coordinates:
 C10(H10), C11(H11), C12(H12), C13(H13), C18(H18), C19(H19), C21(H21), C22(H22)
;
_olex2_submission_original_sample_id frojjh24
_olex2_submission_special_instructions 'No special instructions were received'
_oxdiff_exptl_absorpt_empirical_details
;
Empirical correction (ABSPACK) includes:
- Absorption correction using spherical harmonics
- Frame scaling
;
_oxdiff_exptl_absorpt_empirical_full_max 1.201
_oxdiff_exptl_absorpt_empirical_full_min 0.829

loop_
_space_group_symop_operation_xyz
'x, y, z'
'-x, -y, -z'

loop_
_atom_site_label
_atom_site_type_symbol
_atom_site_fract_x
_atom_site_fract_y
_atom_site_fract_z
_atom_site_U_iso_or_equiv
_atom_site_adp_type
_atom_site_occupancy
_atom_site_site_symmetry_order
_atom_site_calc_flag
_atom_site_refinement_flags_posn
_atom_site_refinement_flags_adp
_atom_site_refinement_flags_occupancy
_atom_site_disorder_assembly
_atom_site_disorder_group
Br1 Br 0.18914(4) 0.99332(3) 0.10522(2) 0.02799(9) Uani 1 1 d . . . . .
O1 O 0.8225(3) 0.26725(18) 0.17694(12) 0.0255(3) Uani 1 1 d . . . . .
O2 O 0.7723(2) 0.53438(18) 0.54061(11) 0.0213(3) Uani 1 1 d . . . . .
C1 C 0.9212(4) 0.3553(3) 0.10905(17) 0.0271(5) Uani 1 1 d . . . . .
H1A H 0.946869 0.286873 0.058851 0.033 Uiso 1 1 calc R U . . .
H1B H 1.051960 0.425874 0.143978 0.033 Uiso 1 1 calc R U . . .
C2 C 0.7961(4) 0.4474(3) 0.05810(17) 0.0270(5) Uani 1 1 d . . . . .
H2A H 0.879980 0.554998 0.062279 0.032 Uiso 1 1 calc R U . . .
H2B H 0.748408 0.406533 -0.012050 0.032 Uiso 1 1 calc R U . . .
C3 C 0.6170(4) 0.4374(3) 0.10782(16) 0.0250(5) Uani 1 1 d . . . . .
H3A H 0.553401 0.513159 0.085116 0.030 Uiso 1 1 calc R U . . .
H3B H 0.516532 0.334982 0.089674 0.030 Uiso 1 1 calc R U . . .
C4 C 0.6845(3) 0.4670(3) 0.21712(16) 0.0212(4) Uani 1 1 d . . . . .
C5 C 0.7933(3) 0.3591(3) 0.25589(16) 0.0218(4) Uani 1 1 d . . . . .
H5 H 0.926422 0.419587 0.296415 0.026 Uiso 1 1 calc R U . . .
C6 C 0.6745(4) 0.2499(3) 0.31783(17) 0.0246(5) Uani 1 1 d . . . . .
H6A H 0.709934 0.154908 0.314193 0.030 Uiso 1 1 calc R U . . .
H6B H 0.529941 0.223618 0.290478 0.030 Uiso 1 1 calc R U . . .
C7 C 0.7145(3) 0.3170(3) 0.42526(16) 0.0214(4) Uani 1 1 d . . . . .
H7A H 0.607291 0.255595 0.456857 0.026 Uiso 1 1 calc R U . . .
H7B H 0.842430 0.306789 0.458436 0.026 Uiso 1 1 calc R U . . .
C8 C 0.7254(3) 0.4791(2) 0.44194(15) 0.0193(4) Uani 1 1 d . . . . .
C9 C 0.7751(3) 0.6831(3) 0.54589(16) 0.0204(4) Uani 1 1 d . . . . .
C10 C 0.8205(3) 0.7805(3) 0.63169(17) 0.0239(5) Uani 1 1 d . . . . .
H10 H 0.853986 0.749359 0.694039 0.029 Uiso 1 1 calc R U . . .
C11 C 0.8142(4) 0.9262(3) 0.62148(17) 0.0259(5) Uani 1 1 d . . . . .
H11 H 0.844481 0.997830 0.678205 0.031 Uiso 1 1 calc R U . . .
C12 C 0.7639(4) 0.9696(3) 0.52917(18) 0.0258(5) Uani 1 1 d . . . . .
H12 H 0.758019 1.069672 0.524686 0.031 Uiso 1 1 calc R U . . .
C13 C 0.7225(3) 0.8708(3) 0.44394(17) 0.0232(5) Uani 1 1 d . . . . .
H13 H 0.690653 0.902675 0.381629 0.028 Uiso 1 1 calc R U . . .
C14 C 0.7287(3) 0.7228(2) 0.45186(16) 0.0197(4) Uani 1 1 d . . . . .
C15 C 0.6984(3) 0.5871(2) 0.38415(16) 0.0190(4) Uani 1 1 d . . . . .
C16 C 0.6476(3) 0.5717(2) 0.27638(16) 0.0197(4) Uani 1 1 d . . . . .
C17 C 0.5391(3) 0.6758(2) 0.23514(15) 0.0197(4) Uani 1 1 d . . . . .
C18 C 0.6215(4) 0.7836(3) 0.17529(17) 0.0239(5) Uani 1 1 d . . . . .
H18 H 0.748667 0.790935 0.159892 0.029 Uiso 1 1 calc R U . . .
C19 C 0.5208(4) 0.8803(3) 0.13785(17) 0.0252(5) Uani 1 1 d . . . . .
H19 H 0.578807 0.954375 0.098058 0.030 Uiso 1 1 calc R U . . .
C20 C 0.3337(4) 0.8664(3) 0.15978(16) 0.0220(4) Uani 1 1 d . . . . .
C21 C 0.2490(3) 0.7620(2) 0.21986(16) 0.0212(4) Uani 1 1 d . . . . .
H21 H 0.121099 0.754297 0.234516 0.025 Uiso 1 1 calc R U . . .
C22 C 0.3540(3) 0.6685(3) 0.25837(16) 0.0217(4) Uani 1 1 d . . . . .
H22 H 0.298689 0.598625 0.301179 0.026 Uiso 1 1 calc R U . . .

loop_
_atom_site_aniso_label
_atom_site_aniso_U_11
_atom_site_aniso_U_22
_atom_site_aniso_U_33
_atom_site_aniso_U_23
_atom_site_aniso_U_13
_atom_site_aniso_U_12
Br1 0.03764(15) 0.02620(14) 0.02490(13) 0.00569(9) 0.00102(10) 0.01908(11)
O1 0.0352(9) 0.0235(8) 0.0221(8) 0.0019(6) 0.0093(7) 0.0138(7)
O2 0.0289(8) 0.0210(8) 0.0183(7) 0.0052(6) 0.0059(6) 0.0130(6)
C1 0.0322(13) 0.0294(12) 0.0225(11) 0.0032(9) 0.0081(10) 0.0123(10)
C2 0.0346(13) 0.0297(12) 0.0195(11) 0.0023(9) 0.0062(9) 0.0141(10)
C3 0.0308(12) 0.0273(12) 0.0184(11) 0.0008(9) 0.0025(9) 0.0127(10)
C4 0.0240(11) 0.0214(11) 0.0192(10) 0.0030(8) 0.0041(8) 0.0084(9)
C5 0.0269(11) 0.0216(11) 0.0192(10) 0.0015(8) 0.0044(9) 0.0111(9)
C6 0.0306(12) 0.0201(11) 0.0253(11) 0.0028(9) 0.0076(9) 0.0102(9)
C7 0.0255(11) 0.0206(11) 0.0218(11) 0.0060(9) 0.0069(9) 0.0109(9)
C8 0.0219(10) 0.0212(11) 0.0172(10) 0.0021(8) 0.0061(8) 0.0091(8)
C9 0.0228(10) 0.0209(11) 0.0206(11) 0.0046(8) 0.0056(8) 0.0102(9)
C10 0.0267(11) 0.0286(12) 0.0202(11) 0.0045(9) 0.0049(9) 0.0138(10)
C11 0.0301(12) 0.0244(12) 0.0238(11) -0.0011(9) 0.0061(9) 0.0101(10)
C12 0.0302(12) 0.0198(11) 0.0302(12) 0.0045(9) 0.0080(10) 0.0107(9)
C13 0.0273(11) 0.0225(11) 0.0225(11) 0.0064(9) 0.0064(9) 0.0105(9)
C14 0.0199(10) 0.0205(11) 0.0208(10) 0.0047(8) 0.0059(8) 0.0081(8)
C15 0.0217(10) 0.0188(10) 0.0185(10) 0.0030(8) 0.0046(8) 0.0087(8)
C16 0.0210(10) 0.0198(10) 0.0193(10) 0.0052(8) 0.0034(8) 0.0076(8)
C17 0.0242(11) 0.0206(10) 0.0158(10) 0.0023(8) 0.0021(8) 0.0102(9)
C18 0.0259(11) 0.0257(12) 0.0228(11) 0.0060(9) 0.0062(9) 0.0105(9)
C19 0.0306(12) 0.0236(11) 0.0232(11) 0.0082(9) 0.0052(9) 0.0103(10)
C20 0.0300(12) 0.0212(11) 0.0174(10) 0.0028(8) -0.0007(9) 0.0144(9)
C21 0.0245(11) 0.0206(11) 0.0197(10) 0.0011(8) 0.0022(8) 0.0105(9)
C22 0.0267(11) 0.0197(11) 0.0198(10) 0.0030(8) 0.0049(9) 0.0085(9)

loop_
_atom_type_symbol
_atom_type_description
_atom_type_scat_dispersion_real
_atom_type_scat_dispersion_imag
_atom_type_scat_source
C C 0.0181 0.0091 'International Tables Vol C Tables 4.2.6.8 and 6.1.1.4'
H H 0.0000 0.0000 'International Tables Vol C Tables 4.2.6.8 and 6.1.1.4'
O O 0.0492 0.0322 'International Tables Vol C Tables 4.2.6.8 and 6.1.1.4'
Br Br -0.6763 1.2805 'International Tables Vol C Tables 4.2.6.8 and 6.1.1.4'

loop_
_geom_angle_atom_site_label_1
_geom_angle_atom_site_label_2
_geom_angle_atom_site_label_3
_geom_angle
_geom_angle_site_symmetry_1
_geom_angle_site_symmetry_3
_geom_angle_publ_flag
C1 O1 C5 112.54(17) . . ?
C9 O2 C8 106.47(16) . . ?
O1 C1 H1A 109.2 . . ?
O1 C1 H1B 109.2 . . ?
O1 C1 C2 111.84(19) . . ?
H1A C1 H1B 107.9 . . ?
C2 C1 H1A 109.2 . . ?
C2 C1 H1B 109.2 . . ?
C1 C2 H2A 109.7 . . ?
C1 C2 H2B 109.7 . . ?
H2A C2 H2B 108.2 . . ?
C3 C2 C1 109.61(19) . . ?
C3 C2 H2A 109.7 . . ?
C3 C2 H2B 109.7 . . ?
C2 C3 H3A 109.7 . . ?
C2 C3 H3B 109.7 . . ?
H3A C3 H3B 108.2 . . ?
C4 C3 C2 109.96(19) . . ?
C4 C3 H3A 109.7 . . ?
C4 C3 H3B 109.7 . . ?
C3 C4 C5 112.16(19) . . ?
C16 C4 C3 125.1(2) . . ?
C16 C4 C5 122.7(2) . . ?
O1 C5 C4 110.72(18) . . ?
O1 C5 H5 109.2 . . ?
O1 C5 C6 106.42(18) . . ?
C4 C5 H5 109.2 . . ?
C4 C5 C6 111.91(19) . . ?
C6 C5 H5 109.2 . . ?
C5 C6 H6A 109.1 . . ?
C5 C6 H6B 109.1 . . ?
C5 C6 C7 112.44(19) . . ?
H6A C6 H6B 107.8 . . ?
C7 C6 H6A 109.1 . . ?
C7 C6 H6B 109.1 . . ?
C6 C7 H7A 108.4 . . ?
C6 C7 H7B 108.4 . . ?
H7A C7 H7B 107.5 . . ?
C8 C7 C6 115.50(18) . . ?
C8 C7 H7A 108.4 . . ?
C8 C7 H7B 108.4 . . ?
O2 C8 C7 112.30(18) . . ?
C15 C8 O2 111.82(19) . . ?
C15 C8 C7 135.9(2) . . ?
O2 C9 C10 124.9(2) . . ?
O2 C9 C14 110.34(19) . . ?
C10 C9 C14 124.8(2) . . ?
C9 C10 H10 122.0 . . ?
C9 C10 C11 116.1(2) . . ?
C11 C10 H10 122.0 . . ?
C10 C11 H11 119.5 . . ?
C10 C11 C12 121.1(2) . . ?
C12 C11 H11 119.5 . . ?
C11 C12 H12 119.1 . . ?
C13 C12 C11 121.9(2) . . ?
C13 C12 H12 119.1 . . ?
C12 C13 H13 120.8 . . ?
C12 C13 C14 118.4(2) . . ?
C14 C13 H13 120.8 . . ?
C9 C14 C13 117.8(2) . . ?
C9 C14 C15 105.78(19) . . ?
C13 C14 C15 136.4(2) . . ?
C8 C15 C14 105.57(19) . . ?
C8 C15 C16 127.8(2) . . ?
C14 C15 C16 126.63(19) . . ?
C4 C16 C15 123.5(2) . . ?
C4 C16 C17 121.0(2) . . ?
C15 C16 C17 115.36(18) . . ?
C18 C17 C16 121.5(2) . . ?
C22 C17 C16 119.9(2) . . ?
C22 C17 C18 118.6(2) . . ?
C17 C18 H18 119.4 . . ?
C19 C18 C17 121.2(2) . . ?
C19 C18 H18 119.4 . . ?
C18 C19 H19 120.7 . . ?
C20 C19 C18 118.6(2) . . ?
C20 C19 H19 120.7 . . ?
C19 C20 Br1 119.23(17) . . ?
C21 C20 Br1 119.22(17) . . ?
C21 C20 C19 121.5(2) . . ?
C20 C21 H21 120.5 . . ?
C20 C21 C22 118.9(2) . . ?
C22 C21 H21 120.5 . . ?
C17 C22 H22 119.5 . . ?
C21 C22 C17 121.0(2) . . ?
C21 C22 H22 119.5 . . ?

loop_
_geom_bond_atom_site_label_1
_geom_bond_atom_site_label_2
_geom_bond_distance
_geom_bond_site_symmetry_2
_geom_bond_publ_flag
Br1 C20 1.909(2) . ?
O1 C1 1.422(3) . ?
O1 C5 1.428(3) . ?
O2 C8 1.385(3) . ?
O2 C9 1.374(3) . ?
C1 H1A 0.9900 . ?
C1 H1B 0.9900 . ?
C1 C2 1.541(3) . ?
C2 H2A 0.9900 . ?
C2 H2B 0.9900 . ?
C2 C3 1.531(3) . ?
C3 H3A 0.9900 . ?
C3 H3B 0.9900 . ?
C3 C4 1.501(3) . ?
C4 C5 1.520(3) . ?
C4 C16 1.348(3) . ?
C5 H5 1.0000 . ?
C5 C6 1.522(3) . ?
C6 H6A 0.9900 . ?
C6 H6B 0.9900 . ?
C6 C7 1.529(3) . ?
C7 H7A 0.9900 . ?
C7 H7B 0.9900 . ?
C7 C8 1.487(3) . ?
C8 C15 1.365(3) . ?
C9 C10 1.381(3) . ?
C9 C14 1.399(3) . ?
C10 H10 0.9500 . ?
C10 C11 1.385(3) . ?
C11 H11 0.9500 . ?
C11 C12 1.396(3) . ?
C12 H12 0.9500 . ?
C12 C13 1.385(3) . ?
C13 H13 0.9500 . ?
C13 C14 1.402(3) . ?
C14 C15 1.463(3) . ?
C15 C16 1.472(3) . ?
C16 C17 1.501(3) . ?
C17 C18 1.397(3) . ?
C17 C22 1.393(3) . ?
C18 H18 0.9500 . ?
C18 C19 1.390(3) . ?
C19 H19 0.9500 . ?
C19 C20 1.387(3) . ?
C20 C21 1.385(3) . ?
C21 H21 0.9500 . ?
C21 C22 1.390(3) . ?
C22 H22 0.9500 . ?

loop_
_geom_torsion_atom_site_label_1
_geom_torsion_atom_site_label_2
_geom_torsion_atom_site_label_3
_geom_torsion_atom_site_label_4
_geom_torsion
_geom_torsion_site_symmetry_1
_geom_torsion_site_symmetry_2
_geom_torsion_site_symmetry_3
_geom_torsion_site_symmetry_4
_geom_torsion_publ_flag
Br1 C20 C21 C22 179.20(16) . . . . ?
O1 C1 C2 C3 9.2(3) . . . . ?
O1 C5 C6 C7 152.48(18) . . . . ?
O2 C8 C15 C14 -0.6(2) . . . . ?
O2 C8 C15 C16 179.9(2) . . . . ?
O2 C9 C10 C11 -179.7(2) . . . . ?
O2 C9 C14 C13 179.23(19) . . . . ?
O2 C9 C14 C15 -0.9(2) . . . . ?
C1 O1 C5 C4 54.4(2) . . . . ?
C1 O1 C5 C6 176.18(19) . . . . ?
C1 C2 C3 C4 47.3(3) . . . . ?
C2 C3 C4 C5 -56.3(3) . . . . ?
C2 C3 C4 C16 126.4(2) . . . . ?
C3 C4 C5 O1 6.2(3) . . . . ?
C3 C4 C5 C6 -112.3(2) . . . . ?
C3 C4 C16 C15 173.6(2) . . . . ?
C3 C4 C16 C17 -2.9(4) . . . . ?
C4 C5 C6 C7 -86.5(2) . . . . ?
C4 C16 C17 C18 -65.0(3) . . . . ?
C4 C16 C17 C22 116.6(2) . . . . ?
C5 O1 C1 C2 -63.2(2) . . . . ?
C5 C4 C16 C15 -3.4(3) . . . . ?
C5 C4 C16 C17 -179.8(2) . . . . ?
C5 C6 C7 C8 41.9(3) . . . . ?
C6 C7 C8 O2 -176.81(18) . . . . ?
C6 C7 C8 C15 4.1(4) . . . . ?
C7 C8 C15 C14 178.5(2) . . . . ?
C7 C8 C15 C16 -1.0(4) . . . . ?
C8 O2 C9 C10 -178.5(2) . . . . ?
C8 O2 C9 C14 0.6(2) . . . . ?
C8 C15 C16 C4 -23.2(4) . . . . ?
C8 C15 C16 C17 153.4(2) . . . . ?
C9 O2 C8 C7 -179.26(18) . . . . ?
C9 O2 C8 C15 0.1(2) . . . . ?
C9 C10 C11 C12 0.2(3) . . . . ?
C9 C14 C15 C8 1.0(2) . . . . ?
C9 C14 C15 C16 -179.6(2) . . . . ?
C10 C9 C14 C13 -1.7(3) . . . . ?
C10 C9 C14 C15 178.1(2) . . . . ?
C10 C11 C12 C13 -1.4(4) . . . . ?
C11 C12 C13 C14 1.0(4) . . . . ?
C12 C13 C14 C9 0.5(3) . . . . ?
C12 C13 C14 C15 -179.3(2) . . . . ?
C13 C14 C15 C8 -179.3(3) . . . . ?
C13 C14 C15 C16 0.2(4) . . . . ?
C14 C9 C10 C11 1.4(3) . . . . ?
C14 C15 C16 C4 157.4(2) . . . . ?
C14 C15 C16 C17 -25.9(3) . . . . ?
C15 C16 C17 C18 118.3(2) . . . . ?
C15 C16 C17 C22 -60.2(3) . . . . ?
C16 C4 C5 O1 -176.4(2) . . . . ?
C16 C4 C5 C6 65.0(3) . . . . ?
C16 C17 C18 C19 -179.6(2) . . . . ?
C16 C17 C22 C21 -178.9(2) . . . . ?
C17 C18 C19 C20 -1.0(4) . . . . ?
C18 C17 C22 C21 2.6(3) . . . . ?
C18 C19 C20 Br1 -177.80(17) . . . . ?
C18 C19 C20 C21 1.8(3) . . . . ?
C19 C20 C21 C22 -0.4(3) . . . . ?
C20 C21 C22 C17 -1.8(3) . . . . ?
C22 C17 C18 C19 -1.1(3) . . . . ?
